data_2206883
loop_
_publ_author_name
'Graham Smith'

_publ_section_title
;
 3-Carboxyanilinium 3-carboxy-4-hydroxybenzenesulfonate: the 1:1
 proton-transfer compound of 5-sulfosalicylic acid with 3-aminobenzoic
 acid
;
_journal_coeditor_code BT6739
_journal_issue 10
_journal_name_full 'Acta Crystallographica Section E'
_journal_page_first o3398
_journal_page_last o3400
_journal_paper_doi 10.1107/S1600536805029491
_journal_volume 61
_journal_year 2005
_chemical_formula_iupac 'C7 H8 N O2 +, C7 H5 O6 S -'
_chemical_formula_moiety 'C7 H8 N O2 +, C7 H5 O6 S -'
_chemical_formula_sum 'C14 H13 N O8 S'
_chemical_formula_weight 355.31
_chemical_melting_point 541
_chemical_name_common '3-carboxyanilinium 5-sulfosalicylate'
_chemical_name_systematic
;
3-carboxyanilinium 3-carboxy-4-hydroxybenzenesulfonate
;
_space_group_IT_number 14
_symmetry_cell_setting monoclinic
_symmetry_space_group_name_Hall '-P 2yn'
_symmetry_space_group_name_H-M 'P 1 21/n 1'
_atom_sites_solution_hydrogens geom
_atom_sites_solution_primary direct
_atom_sites_solution_secondary difmap
_audit_creation_method 'SHELXL97 (Sheldrick, 1997)'
_cell_angle_alpha 90.00
_cell_angle_beta 97.35(2)
_cell_angle_gamma 90.00
_cell_formula_units_Z 4
_cell_length_a 7.3325(14)
_cell_length_b 31.430(5)
_cell_length_c 6.3749(18)
_cell_measurement_reflns_used 25
_cell_measurement_temperature 297(2)
_cell_measurement_theta_max 17.5
_cell_measurement_theta_min 10.3
_cell_volume 1457.1(6)
_computing_cell_refinement
;
MSC/AFC Diffractometer Control Software
;
_computing_data_collection
;
MSC/AFC Diffractometer Control Software  (Molecular Structure Corporation,
1999)
;
_computing_data_reduction
;
TEXSAN for Windows (Molecular Structure Corporation, 1999)
;
_computing_molecular_graphics 'PLATON (Spek, 2003)'
_computing_publication_material PLATON
_computing_structure_refinement 'SHELXL97 (Sheldrick, 1997)'
_computing_structure_solution 'SIR92 (Altomare, 1994)'
_diffrn_ambient_temperature 297(2)
_diffrn_measured_fraction_theta_full 1.000
_diffrn_measured_fraction_theta_max 1.000
_diffrn_measurement_device_type 'Rigaku AFC-7R'
_diffrn_measurement_method \w--2\q
_diffrn_radiation_monochromator graphite
_diffrn_radiation_source 'Rigaku rotating anode'
_diffrn_radiation_type MoK\a
_diffrn_radiation_wavelength 0.71069
_diffrn_reflns_av_R_equivalents 0.0401
_diffrn_reflns_av_sigmaI/netI 0.0788
_diffrn_reflns_limit_h_max 4
_diffrn_reflns_limit_h_min -8
_diffrn_reflns_limit_k_max 37
_diffrn_reflns_limit_k_min 0
_diffrn_reflns_limit_l_max 7
_diffrn_reflns_limit_l_min -7
_diffrn_reflns_number 3013
_diffrn_reflns_theta_full 25
_diffrn_reflns_theta_max 25.0
_diffrn_reflns_theta_min 2.59
_diffrn_standards_decay_% 15.8
_diffrn_standards_interval_time 150
_diffrn_standards_number 3
_exptl_absorpt_coefficient_mu 0.269
_exptl_absorpt_correction_T_max 0.9814
_exptl_absorpt_correction_T_min 0.9357
_exptl_absorpt_correction_type psi-scan
_exptl_absorpt_process_details '(TEXSAN for Windows; Molecular Structure Corporation, 1999)'
_exptl_crystal_colour 'pale brown'
_exptl_crystal_density_diffrn 1.620
_exptl_crystal_density_method 'not measured'
_exptl_crystal_description prism
_exptl_crystal_F_000 736
_exptl_crystal_size_max 0.25
_exptl_crystal_size_mid 0.10
_exptl_crystal_size_min 0.07
_refine_diff_density_max 0.280
_refine_diff_density_min -0.365
_refine_ls_extinction_method none
_refine_ls_goodness_of_fit_ref 0.897
_refine_ls_hydrogen_treatment mixed
_refine_ls_matrix_type full
_refine_ls_number_parameters 241
_refine_ls_number_reflns 2573
_refine_ls_number_restraints 0
_refine_ls_restrained_S_all 0.897
_refine_ls_R_factor_all 0.0953
_refine_ls_R_factor_gt 0.0451
_refine_ls_shift/su_max 0.008
_refine_ls_shift/su_mean 0.000
_refine_ls_structure_factor_coef Fsqd
_refine_ls_weighting_details 'calc w = 1/[\s^2^(Fo^2^)+(0.1P)^2^+5.4071P] where P = (Fo^2^+2Fc^2^)/3'
_refine_ls_weighting_scheme calc
_refine_ls_wR_factor_gt 0.1160
_refine_ls_wR_factor_ref 0.1580
_reflns_number_gt 1655
_reflns_number_total 2573
_reflns_threshold_expression I>2\s(I)
_cod_data_source_file bt6739.cif
_cod_data_source_block I
_cod_original_sg_symbol_H-M 'P 21/n'
_cod_database_code 2206883
_cod_database_fobs_code 2206883

loop_
_symmetry_equiv_pos_as_xyz
'x, y, z'
'-x+1/2, y+1/2, -z+1/2'
'-x, -y, -z'
'x+1/2, -y+1/2, z+1/2'

loop_
_atom_site_aniso_label
_atom_site_aniso_U_11
_atom_site_aniso_U_22
_atom_site_aniso_U_33
_atom_site_aniso_U_12
_atom_site_aniso_U_13
_atom_site_aniso_U_23
S5 0.0267(5) 0.0186(4) 0.0274(5) 0.0003(4) 0.0027(4) 0.0015(4)
O2 0.080(3) 0.0280(16) 0.0382(18) 0.0132(16) -0.0078(17) 0.0078(14)
O51 0.0579(19) 0.0252(14) 0.0362(16) 0.0050(13) 0.0040(14) -0.0065(12)
O52 0.0322(15) 0.0314(15) 0.0313(15) 0.0018(12) -0.0035(12) 0.0030(12)
O53 0.0297(15) 0.0363(16) 0.0469(17) -0.0006(12) 0.0094(13) 0.0153(13)
O71 0.087(3) 0.0251(16) 0.0433(19) 0.0148(16) -0.0022(17) -0.0008(14)
O72 0.075(2) 0.0250(14) 0.0343(16) 0.0088(14) -0.0055(15) -0.0037(12)
C1 0.030(2) 0.0235(19) 0.032(2) 0.0012(15) 0.0014(17) 0.0012(16)
C2 0.033(2) 0.028(2) 0.034(2) 0.0077(16) 0.0008(18) 0.0053(17)
C3 0.045(3) 0.034(2) 0.024(2) 0.0039(18) -0.0005(18) 0.0023(16)
C4 0.035(2) 0.0265(19) 0.0254(19) 0.0006(16) 0.0009(16) 0.0008(15)
C5 0.0227(18) 0.0214(18) 0.0292(19) 0.0032(14) 0.0075(15) 0.0034(15)
C6 0.028(2) 0.0254(19) 0.0260(19) 0.0005(15) 0.0003(16) 0.0010(16)
C7 0.041(2) 0.026(2) 0.040(2) 0.0053(17) -0.0001(19) 0.0007(18)
O711 0.090(3) 0.0210(15) 0.0434(18) 0.0048(16) -0.0033(17) -0.0039(13)
O721 0.082(2) 0.0293(16) 0.0381(18) 0.0092(15) -0.0087(17) -0.0067(13)
N31 0.0300(19) 0.0218(17) 0.0284(18) 0.0012(14) 0.0031(16) 0.0005(14)
C11 0.029(2) 0.0234(19) 0.032(2) -0.0026(15) 0.0006(17) -0.0001(16)
C21 0.028(2) 0.0282(19) 0.0252(19) -0.0010(15) 0.0040(16) -0.0017(15)
C31 0.0200(19) 0.0218(18) 0.0291(19) -0.0004(14) 0.0051(15) 0.0035(15)
C41 0.034(2) 0.0255(19) 0.036(2) -0.0002(16) -0.0007(18) -0.0047(17)
C51 0.038(2) 0.035(2) 0.027(2) 0.0010(18) -0.0059(18) 0.0019(17)
C61 0.042(2) 0.025(2) 0.034(2) 0.0023(17) 0.0020(19) 0.0045(17)
C71 0.046(3) 0.024(2) 0.036(2) -0.0031(17) 0.008(2) -0.0039(17)

loop_
_atom_site_label
_atom_site_fract_x
_atom_site_fract_y
_atom_site_fract_z
_atom_site_U_iso_or_equiv
_atom_site_thermal_displace_type
_atom_site_occupancy
_atom_site_type_symbol
S5 0.69845(13) 0.20812(3) 0.17349(14) 0.0243(3) Uani 1.000 S
O2 0.8977(5) 0.04304(10) 0.5757(5) 0.0501(13) Uani 1.000 O
O51 0.6699(4) 0.23702(8) 0.3422(4) 0.0399(10) Uani 1.000 O
O52 0.5377(4) 0.20265(8) 0.0194(4) 0.0323(9) Uani 1.000 O
O53 0.8583(4) 0.21940(9) 0.0680(5) 0.0372(9) Uani 1.000 O
O71 0.7940(5) 0.00769(9) 0.2116(5) 0.0527(13) Uani 1.000 O
O72 0.6675(5) 0.04736(9) -0.0567(5) 0.0458(10) Uani 1.000 O
C1 0.7702(5) 0.08173(11) 0.2643(6) 0.0287(11) Uani 1.000 C
C2 0.8466(5) 0.07979(12) 0.4770(6) 0.0320(12) Uani 1.000 C
C3 0.8720(6) 0.11682(13) 0.5963(6) 0.0348(14) Uani 1.000 C
C4 0.8241(5) 0.15583(12) 0.5053(6) 0.0292(11) Uani 1.000 C
C5 0.7506(5) 0.15801(11) 0.2930(6) 0.0241(11) Uani 1.000 C
C6 0.7239(5) 0.12168(11) 0.1737(6) 0.0267(11) Uani 1.000 C
C7 0.7452(6) 0.04283(12) 0.1373(7) 0.0361(12) Uani 1.000 C
O711 0.3273(5) 0.02781(9) 0.2533(5) 0.0525(13) Uani 1.000 O
O721 0.1735(5) 0.06575(9) -0.0062(5) 0.0512(10) Uani 1.000 O
N31 0.2327(5) 0.21833(10) 0.2410(6) 0.0268(10) Uani 1.000 N
C11 0.2776(5) 0.10096(11) 0.3127(6) 0.0284(11) Uani 1.000 C
C21 0.2343(5) 0.14040(12) 0.2193(6) 0.0271(11) Uani 1.000 C
C31 0.2640(5) 0.17654(11) 0.3436(6) 0.0235(11) Uani 1.000 C
C41 0.3310(6) 0.17449(12) 0.5537(6) 0.0323(11) Uani 1.000 C
C51 0.3682(6) 0.13476(13) 0.6448(6) 0.0342(12) Uani 1.000 C
C61 0.3457(6) 0.09846(12) 0.5248(6) 0.0339(12) Uani 1.000 C
C71 0.2608(6) 0.06135(12) 0.1841(7) 0.0351(14) Uani 1.000 C
H3 0.924200 0.115200 0.742400 0.0390 Uiso 1.000 H
H4 0.841800 0.181500 0.588100 0.0340 Uiso 1.000 H
H6 0.672800 0.123700 0.027400 0.0300 Uiso 1.000 H
H2 0.858(7) 0.0223(16) 0.479(9) 0.066(17) Uiso 1.000 H
H72 0.669(6) 0.0222(15) -0.123(7) 0.052(14) Uiso 1.000 H
H31A 0.118(6) 0.2217(13) 0.184(7) 0.031(11) Uiso 1.000 H
H21 0.185800 0.142700 0.073000 0.0310 Uiso 1.000 H
H31B 0.299(7) 0.2198(15) 0.122(8) 0.058(15) Uiso 1.000 H
H31C 0.266(7) 0.2375(16) 0.341(9) 0.064(17) Uiso 1.000 H
H41 0.352400 0.200000 0.637000 0.0370 Uiso 1.000 H
H51 0.410200 0.132500 0.793700 0.0390 Uiso 1.000 H
H61 0.377600 0.071300 0.587600 0.0400 Uiso 1.000 H
H721 0.184(6) 0.0411(15) -0.075(7) 0.062(15) Uiso 1.000 H

loop_
_atom_type_symbol
_atom_type_description
_atom_type_scat_dispersion_real
_atom_type_scat_dispersion_imag
_atom_type_scat_source
C C 0.0033 0.0016 'International Tables Vol C Tables 4.2.6.8 and 6.1.1.4'
H H 0.0000 0.0000 'International Tables Vol C Tables 4.2.6.8 and 6.1.1.4'
N N 0.0061 0.0033 'International Tables Vol C Tables 4.2.6.8 and 6.1.1.4'
O O 0.0106 0.0060 'International Tables Vol C Tables 4.2.6.8 and 6.1.1.4'
S S 0.1246 0.1234 'International Tables Vol C Tables 4.2.6.8 and 6.1.1.4'

loop_
_geom_angle_atom_site_label_1
_geom_angle_atom_site_label_2
_geom_angle_atom_site_label_3
_geom_angle
_geom_angle_publ_flag
O51 S5 O52 113.45(17) no
O51 S5 O53 112.95(17) no
O51 S5 C5 106.45(17) no
O52 S5 O53 110.31(17) no
O52 S5 C5 107.42(17) no
O53 S5 C5 105.72(17) no
C2 O2 H2 105(3) no
C7 O72 H72 109(3) no
C71 O721 H721 108(3) no
H31A N31 H31C 112(4) no
H31B N31 H31C 115(5) no
H31A N31 H31B 103(4) no
C31 N31 H31A 112(3) no
C31 N31 H31B 109(3) no
C31 N31 H31C 106(4) no
C6 C1 C7 120.8(3) no
C2 C1 C7 120.3(3) no
C2 C1 C6 118.8(3) no
O2 C2 C3 117.0(3) no
O2 C2 C1 122.9(3) no
C1 C2 C3 120.2(3) no
C2 C3 C4 120.3(4) no
C3 C4 C5 119.8(3) no
C4 C5 C6 120.5(3) no
S5 C5 C6 119.6(3) no
S5 C5 C4 119.8(3) no
C1 C6 C5 120.4(3) no
O72 C7 C1 116.3(3) no
O71 C7 C1 121.6(4) no
O71 C7 O72 122.1(4) no
C2 C3 H3 119.63 no
C4 C3 H3 120.10 no
C3 C4 H4 120.23 no
C5 C4 H4 119.95 no
C1 C6 H6 120.08 no
C5 C6 H6 119.53 no
C21 C11 C61 120.2(3) no
C21 C11 C71 120.7(3) no
C61 C11 C71 119.1(3) no
C11 C21 C31 118.3(3) no
N31 C31 C41 119.5(3) no
N31 C31 C21 118.2(3) no
C21 C31 C41 122.1(3) no
C31 C41 C51 118.6(3) no
C41 C51 C61 120.7(4) no
C11 C61 C51 120.1(4) no
O711 C71 O721 123.6(4) no
O711 C71 C11 121.5(4) no
O721 C71 C11 114.8(3) no
C11 C21 H21 121.27 no
C31 C21 H21 120.44 no
C31 C41 H41 120.88 no
C51 C41 H41 120.54 no
C41 C51 H51 119.97 no
C61 C51 H51 119.28 no
C11 C61 H61 119.81 no
C51 C61 H61 120.13 no

loop_
_geom_bond_atom_site_label_1
_geom_bond_atom_site_label_2
_geom_bond_distance
_geom_bond_publ_flag
S5 O51 1.443(3) no
S5 O52 1.445(3) no
S5 O53 1.467(3) no
S5 C5 1.770(4) no
O2 C2 1.345(5) no
O71 C7 1.236(5) no
O72 C7 1.302(5) no
O2 H2 0.92(6) no
O72 H72 0.90(5) no
O711 C71 1.220(5) no
O721 C71 1.305(5) no
O721 H721 0.90(5) no
N31 C31 1.472(5) no
N31 H31C 0.89(6) no
N31 H31B 0.95(5) no
N31 H31A 0.88(4) no
C1 C7 1.465(5) no
C1 C2 1.401(5) no
C1 C6 1.405(5) no
C2 C3 1.390(6) no
C3 C4 1.382(6) no
C4 C5 1.393(5) no
C5 C6 1.372(5) no
C3 H3 0.9619 no
C4 H4 0.9638 no
C6 H6 0.9617 no
C11 C21 1.394(5) no
C11 C61 1.382(5) no
C11 C71 1.487(5) no
C21 C31 1.386(5) no
C31 C41 1.368(5) no
C41 C51 1.389(6) no
C51 C61 1.372(6) no
C21 H21 0.9574 no
C41 H41 0.9634 no
C51 H51 0.9623 no
C61 H61 0.9590 no

loop_
_geom_hbond_atom_site_label_D
_geom_hbond_atom_site_label_H
_geom_hbond_atom_site_label_A
_geom_hbond_site_symmetry_A
_geom_hbond_distance_DH
_geom_hbond_distance_HA
_geom_hbond_distance_DA
_geom_hbond_angle_DHA
_geom_hbond_publ_flag
O2 H2 O71 . 0.92(6) 1.77(6) 2.598(5) 149(5) yes
O72 H72 O711 3_655 0.90(5) 1.78(5) 2.677(4) 180(6) yes
O721 H721 O71 3_655 0.90(5) 1.78(5) 2.679(4) 180(6) yes
N31 H31A O53 1_455 0.88(4) 1.95(4) 2.825(5) 171(4) yes
N31 H31B O52 . 0.95(5) 2.02(5) 2.837(5) 143(4) yes
N31 H31B O51 4_454 0.95(5) 2.34(5) 2.889(5) 116(4) yes
N31 H31C O53 4_455 0.89(6) 2.03(6) 2.921(5) 177(5) yes
C4 H4 O51 . 0.96 2.57 2.928(5) 102 no
C41 H41 O53 4_455 0.96 2.57 3.342(5) 137 no

loop_
_geom_torsion_atom_site_label_1
_geom_torsion_atom_site_label_2
_geom_torsion_atom_site_label_3
_geom_torsion_atom_site_label_4
_geom_torsion
_geom_torsion_publ_flag
O51 S5 C5 C4 -24.2(4) no
O51 S5 C5 C6 158.0(3) no
O52 S5 C5 C4 -146.0(3) no
O52 S5 C5 C6 36.1(4) no
O53 S5 C5 C4 96.2(3) no
O53 S5 C5 C6 -81.7(3) no
C6 C1 C7 O72 -4.4(6) no
C7 C1 C2 O2 -1.0(6) no
C6 C1 C7 O71 176.2(4) no
C6 C1 C2 O2 -178.9(4) no
C6 C1 C2 C3 1.4(6) no
C2 C1 C6 C5 -1.0(6) no
C7 C1 C6 C5 -178.9(4) no
C7 C1 C2 C3 179.3(4) no
C2 C1 C7 O71 -1.7(6) no
C2 C1 C7 O72 177.7(4) no
C1 C2 C3 C4 -0.8(6) no
O2 C2 C3 C4 179.5(4) no
C2 C3 C4 C5 -0.2(6) no
C3 C4 C5 S5 -177.3(3) no
C3 C4 C5 C6 0.5(6) no
S5 C5 C6 C1 177.9(3) no
C4 C5 C6 C1 0.1(6) no
C61 C11 C21 C31 1.0(6) no
C71 C11 C21 C31 -175.8(4) no
C21 C11 C61 C51 1.0(6) no
C71 C11 C61 C51 177.8(4) no
C21 C11 C71 O711 167.1(4) no
C21 C11 C71 O721 -11.8(6) no
C61 C11 C71 O721 171.4(4) no
C61 C11 C71 O711 -9.7(6) no
C11 C21 C31 C41 -1.1(6) no
C11 C21 C31 N31 175.1(3) no
N31 C31 C41 C51 -176.8(4) no
C21 C31 C41 C51 -0.7(6) no
C31 C41 C51 C61 2.7(7) no
C41 C51 C61 C11 -2.9(7) no

loop_
_cod_related_entry_id
_cod_related_entry_database
_cod_related_entry_code
1 ChemSpider 21128832
